data_7053707
loop_
_publ_author_name
'Pojarova, Michaela'
'Ananchenko, Gennady S.'
'Udachin, Konstantin A.'
'Perret, Florent'
'Coleman, Anthony W.'
'Ripmeester, John A.'

_publ_section_title
;
 ?-C?O provides access to the cavity in acyl calix[4]arenes: A comparative
 study of crystal structures
;
_journal_issue 6
_journal_name_full 'New Journal of Chemistry'
_journal_page_first 871
_journal_paper_doi 10.1039/b700308k
_journal_volume 31
_journal_year 2007
_chemical_formula_sum 'C44 H48 O8'
_chemical_formula_weight 704.82
_chemical_name_common parabutanoylcalix(4)arene
_chemical_name_systematic
;
?
;
_space_group_IT_number 2
_symmetry_cell_setting triclinic
_symmetry_space_group_name_Hall '-P 1'
_symmetry_space_group_name_H-M 'P -1'
_atom_sites_solution_hydrogens geom
_atom_sites_solution_primary direct
_atom_sites_solution_secondary difmap
_audit_creation_method SHELXL-97
_cell_angle_alpha 86.4720(10)
_cell_angle_beta 76.9620(10)
_cell_angle_gamma 86.2500(10)
_cell_formula_units_Z 2
_cell_length_a 9.0322(7)
_cell_length_b 13.6639(11)
_cell_length_c 15.2661(12)
_cell_measurement_temperature 125(2)
_cell_volume 1829.4(3)
_computing_structure_refinement 'SHELXL-97 (Sheldrick, 1997)'
_computing_structure_solution 'SHELXS-97 (Sheldrick, 1990)'
_diffrn_ambient_temperature 125(2)
_diffrn_measured_fraction_theta_full 0.983
_diffrn_measured_fraction_theta_max 0.983
_diffrn_radiation_monochromator graphite
_diffrn_radiation_source 'fine-focus sealed tube'
_diffrn_radiation_type MoK\a
_diffrn_radiation_wavelength 0.71070
_diffrn_reflns_av_R_equivalents 0.0151
_diffrn_reflns_av_sigmaI/netI 0.0182
_diffrn_reflns_limit_h_max 12
_diffrn_reflns_limit_h_min -12
_diffrn_reflns_limit_k_max 18
_diffrn_reflns_limit_k_min -18
_diffrn_reflns_limit_l_max 21
_diffrn_reflns_limit_l_min -21
_diffrn_reflns_number 23054
_diffrn_reflns_theta_full 29.58
_diffrn_reflns_theta_max 29.58
_diffrn_reflns_theta_min 1.37
_exptl_absorpt_coefficient_mu 0.087
_exptl_absorpt_correction_T_max 0.9786
_exptl_absorpt_correction_T_min 0.9578
_exptl_absorpt_correction_type multi-scan
_exptl_absorpt_process_details sadabs
_exptl_crystal_density_diffrn 1.280
_exptl_crystal_density_method 'not measured'
_exptl_crystal_F_000 752
_exptl_crystal_size_max 0.50
_exptl_crystal_size_mid 0.50
_exptl_crystal_size_min 0.25
_refine_diff_density_max 0.522
_refine_diff_density_min -0.389
_refine_diff_density_rms 0.049
_refine_ls_extinction_method none
_refine_ls_goodness_of_fit_ref 1.038
_refine_ls_hydrogen_treatment mixed
_refine_ls_matrix_type full
_refine_ls_number_parameters 473
_refine_ls_number_reflns 10102
_refine_ls_number_restraints 0
_refine_ls_restrained_S_all 1.038
_refine_ls_R_factor_all 0.0493
_refine_ls_R_factor_gt 0.0436
_refine_ls_shift/su_max 0.001
_refine_ls_shift/su_mean 0.000
_refine_ls_structure_factor_coef Fsqd
_refine_ls_weighting_details 'calc w=1/[\s^2^(Fo^2^)+(0.0689P)^2^+0.6336P] where P=(Fo^2^+2Fc^2^)/3'
_refine_ls_weighting_scheme calc
_refine_ls_wR_factor_gt 0.1211
_refine_ls_wR_factor_ref 0.1273
_reflns_number_gt 8820
_reflns_number_total 10102
_reflns_threshold_expression >2sigma(I)
_cod_data_source_file b700308ksup1.cif
_cod_data_source_block gena47
_cod_original_cell_volume 1829.4(2)
_cod_original_sg_symbol_H-M P-1
_cod_database_code 7053707

loop_
_symmetry_equiv_pos_as_xyz
'x, y, z'
'-x, -y, -z'

loop_
_atom_site_label
_atom_site_type_symbol
_atom_site_fract_x
_atom_site_fract_y
_atom_site_fract_z
_atom_site_U_iso_or_equiv
_atom_site_adp_type
_atom_site_occupancy
_atom_site_symmetry_multiplicity
_atom_site_calc_flag
_atom_site_refinement_flags
O1 O 0.77278(9) 0.15515(6) 0.26995(5) 0.02280(16) Uani 1 1 d .
H1 H 0.8358 0.1563 0.2202 0.027 Uiso 1 1 calc R
O2 O 0.98747(9) 0.19802(6) 0.12711(6) 0.02457(16) Uani 1 1 d .
H2 H 0.9717 0.2527 0.1016 0.029 Uiso 1 1 calc R
O3 O 0.88024(9) 0.37620(6) 0.08824(6) 0.02584(17) Uani 1 1 d .
H3 H 0.8027 0.3782 0.1306 0.031 Uiso 1 1 calc R
O4 O 0.68145(9) 0.34751(6) 0.24673(6) 0.02638(17) Uani 1 1 d .
H4 H 0.6883 0.2879 0.2632 0.032 Uiso 1 1 calc R
O5 O 1.00316(10) 0.16571(6) 0.63048(5) 0.02795(18) Uani 1 1 d .
O6 O 1.70499(11) 0.17424(8) 0.06159(9) 0.0454(3) Uani 1 1 d .
O7 O 1.44831(9) 0.61215(7) 0.10676(6) 0.02998(19) Uani 1 1 d .
O8 O 0.73347(11) 0.67819(6) 0.50846(6) 0.0329(2) Uani 1 1 d .
C1 C 0.84943(11) 0.14880(7) 0.33879(7) 0.01848(19) Uani 1 1 d .
C2 C 0.78048(11) 0.19456(7) 0.41842(7) 0.01888(19) Uani 1 1 d .
C3 C 0.85562(12) 0.18705(7) 0.48856(7) 0.01943(19) Uani 1 1 d .
H3A H 0.8092 0.2165 0.5435 0.023 Uiso 1 1 calc R
C4 C 0.99743(11) 0.13739(7) 0.48047(7) 0.01808(18) Uani 1 1 d .
C5 C 1.06359(11) 0.09299(7) 0.39997(7) 0.01795(18) Uani 1 1 d .
H5 H 1.1605 0.0593 0.3938 0.022 Uiso 1 1 calc R
C6 C 0.99075(11) 0.09690(7) 0.32853(7) 0.01736(18) Uani 1 1 d .
C7 C 1.06609(12) 0.04542(7) 0.24297(7) 0.01843(18) Uani 1 1 d .
H7A H 1.1158 -0.0175 0.2596 0.022 Uiso 1 1 calc R
H7B H 0.9865 0.0300 0.2115 0.022 Uiso 1 1 calc R
C8 C 1.07228(12) 0.13468(7) 0.55870(7) 0.01959(19) Uani 1 1 d .
C9 C 1.23367(12) 0.09211(7) 0.54592(7) 0.01923(19) Uani 1 1 d .
H9A H 1.2983 0.1275 0.4942 0.023 Uiso 1 1 calc R
H9B H 1.2362 0.0224 0.5311 0.023 Uiso 1 1 calc R
C10 C 1.30013(13) 0.09825(8) 0.62816(7) 0.0239(2) Uani 1 1 d .
H10A H 1.2328 0.0660 0.6808 0.029 Uiso 1 1 calc R
H10B H 1.3034 0.1681 0.6410 0.029 Uiso 1 1 calc R
C11 C 1.45969(13) 0.04987(9) 0.61567(8) 0.0264(2) Uani 1 1 d .
H11A H 1.4559 -0.0204 0.6075 0.032 Uiso 1 1 calc R
H11B H 1.4999 0.0588 0.6690 0.032 Uiso 1 1 calc R
H11C H 1.5261 0.0801 0.5625 0.032 Uiso 1 1 calc R
C12 C 1.13875(11) 0.18318(7) 0.12505(7) 0.01778(18) Uani 1 1 d .
C13 C 1.18353(11) 0.10521(7) 0.17878(6) 0.01745(18) Uani 1 1 d .
C14 C 1.33826(12) 0.08376(7) 0.17023(7) 0.01943(19) Uani 1 1 d .
H14 H 1.3714 0.0298 0.2046 0.023 Uiso 1 1 calc R
C15 C 1.44636(12) 0.14000(8) 0.11214(7) 0.0211(2) Uani 1 1 d .
C16 C 1.39699(12) 0.22070(8) 0.06361(7) 0.02080(19) Uani 1 1 d .
H16 H 1.4701 0.2612 0.0266 0.025 Uiso 1 1 calc R
C17 C 1.24360(12) 0.24303(7) 0.06819(7) 0.01790(18) Uani 1 1 d .
C18 C 1.19231(12) 0.32855(7) 0.01212(7) 0.01938(19) Uani 1 1 d .
H18A H 1.1090 0.3080 -0.0140 0.023 Uiso 1 1 calc R
H18B H 1.2782 0.3454 -0.0384 0.023 Uiso 1 1 calc R
C19 C 1.61268(13) 0.11423(9) 0.09655(8) 0.0260(2) Uani 1 1 d .
C20 C 1.66411(12) 0.01132(8) 0.12336(8) 0.0244(2) Uani 1 1 d .
H20A H 1.5905 -0.0351 0.1134 0.029 Uiso 1 1 calc R
H20B H 1.6629 0.0079 0.1885 0.029 Uiso 1 1 calc R
C21 C 1.82226(13) -0.02092(9) 0.07171(8) 0.0250(2) Uani 1 1 d .
H21A H 1.8949 0.0284 0.0771 0.030 Uiso 1 1 calc R
H21B H 1.8216 -0.0238 0.0072 0.030 Uiso 1 1 calc R
C22 C 1.87596(14) -0.12099(9) 0.10612(9) 0.0294(2) Uani 1 1 d .
H22A H 1.8906 -0.1162 0.1674 0.035 Uiso 1 1 calc R
H22B H 1.9724 -0.1424 0.0666 0.035 Uiso 1 1 calc R
H22C H 1.7994 -0.1687 0.1065 0.035 Uiso 1 1 calc R
C23 C 0.98270(12) 0.43995(7) 0.10275(7) 0.01915(19) Uani 1 1 d .
C24 C 1.13730(12) 0.41947(7) 0.06488(7) 0.01853(18) Uani 1 1 d .
C25 C 1.24123(12) 0.48485(8) 0.07648(7) 0.01959(19) Uani 1 1 d .
H25 H 1.3464 0.4718 0.0514 0.024 Uiso 1 1 calc R
C26 C 1.19503(12) 0.56954(8) 0.12416(7) 0.01977(19) Uani 1 1 d .
C27 C 1.04038(12) 0.58766(8) 0.16149(7) 0.02053(19) Uani 1 1 d .
H27 H 1.0082 0.6452 0.1940 0.025 Uiso 1 1 calc R
C28 C 0.93241(11) 0.52324(8) 0.15213(7) 0.01945(19) Uani 1 1 d .
C29 C 0.76629(12) 0.54334(8) 0.19761(7) 0.0219(2) Uani 1 1 d .
H29A H 0.7423 0.6151 0.1965 0.026 Uiso 1 1 calc R
H29B H 0.7012 0.5133 0.1635 0.026 Uiso 1 1 calc R
C30 C 1.31375(12) 0.63668(8) 0.13260(7) 0.0224(2) Uani 1 1 d .
C31 C 1.26666(15) 0.73628(9) 0.17081(10) 0.0319(3) Uani 1 1 d .
H31A H 1.1784 0.7296 0.2223 0.038 Uiso 1 1 calc R
H31B H 1.2339 0.7808 0.1243 0.038 Uiso 1 1 calc R
C32 C 1.39347(15) 0.78197(9) 0.20205(11) 0.0362(3) Uani 1 1 d .
H32A H 1.4849 0.7837 0.1521 0.043 Uiso 1 1 calc R
H32B H 1.3613 0.8504 0.2181 0.043 Uiso 1 1 calc R
C33 C 1.4337(2) 0.72523(13) 0.28267(12) 0.0500(4) Uani 1 1 d .
H33A H 1.3429 0.7220 0.3318 0.060 Uiso 1 1 calc R
H33B H 1.5126 0.7584 0.3024 0.060 Uiso 1 1 calc R
H33C H 1.4716 0.6586 0.2660 0.060 Uiso 1 1 calc R
C34 C 0.69357(11) 0.40415(8) 0.31540(7) 0.0209(2) Uani 1 1 d .
C35 C 0.73025(11) 0.50247(8) 0.29442(7) 0.0210(2) Uani 1 1 d .
C36 C 0.73895(12) 0.56044(8) 0.36401(8) 0.0224(2) Uani 1 1 d .
H36 H 0.7630 0.6272 0.3508 0.027 Uiso 1 1 calc R
C37 C 0.71337(12) 0.52355(8) 0.45340(7) 0.0225(2) Uani 1 1 d .
C38 C 0.67772(12) 0.42532(8) 0.47172(7) 0.0224(2) Uani 1 1 d .
H38 H 0.6607 0.3993 0.5321 0.027 Uiso 1 1 calc R
C39 C 0.66661(11) 0.36481(8) 0.40413(7) 0.0209(2) Uani 1 1 d .
C40 C 0.63345(11) 0.25745(8) 0.42683(7) 0.0213(2) Uani 1 1 d .
H40A H 0.5717 0.2501 0.4891 0.026 Uiso 1 1 calc R
H40B H 0.5739 0.2349 0.3855 0.026 Uiso 1 1 calc R
C41 C 0.72108(13) 0.59042(8) 0.52572(8) 0.0256(2) Uani 1 1 d .
C42 C 0.70797(14) 0.54687(9) 0.62099(8) 0.0284(2) Uani 1 1 d .
H42A H 0.7847 0.4915 0.6198 0.034 Uiso 1 1 calc R
H42B H 0.6062 0.5200 0.6422 0.034 Uiso 1 1 calc R
C43 C 0.73020(15) 0.61953(10) 0.68823(9) 0.0332(3) Uani 1 1 d .
H43A H 0.6723 0.6820 0.6792 0.040 Uiso 1 1 calc R
H43B H 0.6888 0.5929 0.7501 0.040 Uiso 1 1 calc R
C44 C 0.89612(17) 0.63979(10) 0.67847(10) 0.0375(3) Uani 1 1 d .
H44A H 0.9540 0.5781 0.6871 0.045 Uiso 1 1 calc R
H44B H 0.9054 0.6854 0.7238 0.045 Uiso 1 1 calc R
H44C H 0.9363 0.6689 0.6182 0.045 Uiso 1 1 calc R

loop_
_atom_site_aniso_label
_atom_site_aniso_U_11
_atom_site_aniso_U_22
_atom_site_aniso_U_33
_atom_site_aniso_U_23
_atom_site_aniso_U_13
_atom_site_aniso_U_12
O1 0.0207(4) 0.0260(4) 0.0228(4) 0.0030(3) -0.0073(3) -0.0040(3)
O2 0.0188(4) 0.0271(4) 0.0284(4) 0.0046(3) -0.0077(3) -0.0018(3)
O3 0.0252(4) 0.0281(4) 0.0266(4) 0.0066(3) -0.0110(3) -0.0083(3)
O4 0.0240(4) 0.0246(4) 0.0305(4) 0.0024(3) -0.0066(3) -0.0024(3)
O5 0.0289(4) 0.0336(4) 0.0194(4) -0.0035(3) -0.0029(3) 0.0060(3)
O6 0.0220(4) 0.0372(5) 0.0743(8) 0.0251(5) -0.0109(5) -0.0071(4)
O7 0.0205(4) 0.0325(4) 0.0352(5) -0.0073(4) -0.0001(3) -0.0050(3)
O8 0.0446(5) 0.0208(4) 0.0323(4) 0.0042(3) -0.0083(4) 0.0004(3)
C1 0.0178(4) 0.0168(4) 0.0208(5) 0.0049(3) -0.0048(4) -0.0038(3)
C2 0.0161(4) 0.0159(4) 0.0227(5) 0.0051(3) -0.0016(4) -0.0014(3)
C3 0.0195(4) 0.0171(4) 0.0192(4) 0.0025(3) -0.0006(4) 0.0005(3)
C4 0.0186(4) 0.0170(4) 0.0175(4) 0.0029(3) -0.0025(3) -0.0005(3)
C5 0.0178(4) 0.0161(4) 0.0186(4) 0.0027(3) -0.0024(3) -0.0004(3)
C6 0.0182(4) 0.0147(4) 0.0179(4) 0.0025(3) -0.0019(3) -0.0024(3)
C7 0.0212(4) 0.0155(4) 0.0179(4) 0.0014(3) -0.0031(4) -0.0025(3)
C8 0.0220(5) 0.0171(4) 0.0186(4) 0.0022(3) -0.0034(4) -0.0001(3)
C9 0.0204(4) 0.0185(4) 0.0182(4) 0.0008(3) -0.0038(4) 0.0000(3)
C10 0.0247(5) 0.0269(5) 0.0210(5) -0.0021(4) -0.0074(4) 0.0006(4)
C11 0.0243(5) 0.0305(5) 0.0253(5) 0.0018(4) -0.0087(4) -0.0003(4)
C12 0.0185(4) 0.0186(4) 0.0166(4) -0.0007(3) -0.0045(3) -0.0018(3)
C13 0.0203(4) 0.0164(4) 0.0154(4) 0.0002(3) -0.0033(3) -0.0028(3)
C14 0.0216(5) 0.0179(4) 0.0188(4) 0.0020(3) -0.0055(4) -0.0007(3)
C15 0.0191(4) 0.0214(5) 0.0225(5) 0.0026(4) -0.0052(4) -0.0018(4)
C16 0.0206(5) 0.0204(5) 0.0205(5) 0.0032(4) -0.0033(4) -0.0031(4)
C17 0.0209(4) 0.0171(4) 0.0158(4) 0.0012(3) -0.0047(3) -0.0016(3)
C18 0.0224(5) 0.0191(4) 0.0161(4) 0.0030(3) -0.0044(4) -0.0006(4)
C19 0.0206(5) 0.0262(5) 0.0313(6) 0.0070(4) -0.0077(4) -0.0026(4)
C20 0.0200(5) 0.0241(5) 0.0275(5) 0.0033(4) -0.0034(4) 0.0001(4)
C21 0.0227(5) 0.0295(5) 0.0222(5) -0.0034(4) -0.0034(4) 0.0006(4)
C22 0.0285(6) 0.0273(5) 0.0321(6) -0.0089(5) -0.0060(5) 0.0046(4)
C23 0.0198(5) 0.0202(4) 0.0182(4) 0.0058(3) -0.0072(4) -0.0023(4)
C24 0.0216(5) 0.0183(4) 0.0152(4) 0.0041(3) -0.0048(3) 0.0001(3)
C25 0.0189(4) 0.0204(4) 0.0184(4) 0.0035(4) -0.0032(3) -0.0004(3)
C26 0.0202(5) 0.0193(4) 0.0193(4) 0.0032(4) -0.0043(4) -0.0019(4)
C27 0.0210(5) 0.0196(4) 0.0197(4) 0.0034(4) -0.0033(4) 0.0004(4)
C28 0.0179(4) 0.0205(4) 0.0188(4) 0.0068(4) -0.0042(3) 0.0006(3)
C29 0.0173(4) 0.0217(5) 0.0246(5) 0.0078(4) -0.0037(4) 0.0016(4)
C30 0.0227(5) 0.0220(5) 0.0221(5) 0.0013(4) -0.0038(4) -0.0030(4)
C31 0.0304(6) 0.0213(5) 0.0464(7) -0.0040(5) -0.0135(5) 0.0009(4)
C32 0.0320(6) 0.0236(5) 0.0543(8) -0.0088(5) -0.0092(6) -0.0056(5)
C33 0.0531(9) 0.0543(9) 0.0496(9) -0.0266(7) -0.0249(7) 0.0161(7)
C34 0.0138(4) 0.0220(5) 0.0250(5) 0.0050(4) -0.0029(4) 0.0012(3)
C35 0.0142(4) 0.0217(5) 0.0245(5) 0.0072(4) -0.0018(4) 0.0023(3)
C36 0.0183(4) 0.0193(4) 0.0269(5) 0.0066(4) -0.0020(4) 0.0019(4)
C37 0.0193(5) 0.0205(5) 0.0258(5) 0.0045(4) -0.0033(4) 0.0026(4)
C38 0.0186(5) 0.0213(5) 0.0242(5) 0.0067(4) -0.0015(4) 0.0026(4)
C39 0.0142(4) 0.0196(4) 0.0262(5) 0.0069(4) -0.0016(4) 0.0009(3)
C40 0.0155(4) 0.0201(5) 0.0256(5) 0.0055(4) -0.0008(4) -0.0004(3)
C41 0.0248(5) 0.0225(5) 0.0275(5) 0.0042(4) -0.0042(4) 0.0015(4)
C42 0.0252(5) 0.0283(5) 0.0301(6) 0.0060(4) -0.0045(4) -0.0012(4)
C43 0.0342(6) 0.0345(6) 0.0287(6) 0.0034(5) -0.0048(5) 0.0022(5)
C44 0.0427(7) 0.0319(6) 0.0396(7) 0.0057(5) -0.0140(6) -0.0044(5)

loop_
_atom_type_symbol
_atom_type_description
_atom_type_scat_dispersion_real
_atom_type_scat_dispersion_imag
_atom_type_scat_source
C C 0.0033 0.0016 'International Tables Vol C Tables 4.2.6.8 and 6.1.1.4'
H H 0.0000 0.0000 'International Tables Vol C Tables 4.2.6.8 and 6.1.1.4'
O O 0.0106 0.0060 'International Tables Vol C Tables 4.2.6.8 and 6.1.1.4'

loop_
_geom_angle_atom_site_label_1
_geom_angle_atom_site_label_2
_geom_angle_atom_site_label_3
_geom_angle
O1 C1 C2 117.82(9)
O1 C1 C6 120.31(9)
C2 C1 C6 121.87(9)
C3 C2 C1 118.17(9)
C3 C2 C40 119.92(9)
C1 C2 C40 121.75(9)
C2 C3 C4 121.67(9)
C3 C4 C5 118.76(9)
C3 C4 C8 118.25(9)
C5 C4 C8 123.00(9)
C6 C5 C4 121.50(9)
C5 C6 C1 118.01(9)
C5 C6 C7 119.47(9)
C1 C6 C7 122.53(9)
C13 C7 C6 113.74(8)
O5 C8 C4 120.25(10)
O5 C8 C9 121.59(10)
C4 C8 C9 118.15(9)
C8 C9 C10 113.33(9)
C9 C10 C11 112.46(9)
O2 C12 C13 117.66(9)
O2 C12 C17 119.90(9)
C13 C12 C17 122.41(9)
C14 C13 C12 117.82(9)
C14 C13 C7 121.40(9)
C12 C13 C7 120.77(9)
C13 C14 C15 121.31(9)
C16 C15 C14 119.07(9)
C16 C15 C19 118.46(9)
C14 C15 C19 122.40(9)
C17 C16 C15 121.44(9)
C16 C17 C12 117.78(9)
C16 C17 C18 120.70(9)
C12 C17 C18 121.51(9)
C17 C18 C24 113.62(8)
O6 C19 C15 120.67(10)
O6 C19 C20 120.91(10)
C15 C19 C20 118.41(9)
C19 C20 C21 113.64(9)
C20 C21 C22 112.20(10)
O3 C23 C28 120.41(9)
O3 C23 C24 117.77(9)
C28 C23 C24 121.80(9)
C25 C24 C23 118.35(9)
C25 C24 C18 119.76(9)
C23 C24 C18 121.89(9)
C24 C25 C26 121.46(10)
C25 C26 C27 118.87(10)
C25 C26 C30 118.12(9)
C27 C26 C30 123.01(10)
C28 C27 C26 121.44(10)
C27 C28 C23 118.07(9)
C27 C28 C29 119.67(9)
C23 C28 C29 122.24(9)
C35 C29 C28 111.88(8)
O7 C30 C26 120.02(10)
O7 C30 C31 120.36(10)
C26 C30 C31 119.59(10)
C30 C31 C32 112.89(10)
C33 C32 C31 111.87(12)
O4 C34 C39 120.30(10)
O4 C34 C35 118.18(9)
C39 C34 C35 121.50(10)
C36 C35 C34 118.26(10)
C36 C35 C29 120.51(9)
C34 C35 C29 121.18(10)
C35 C36 C37 121.82(10)
C38 C37 C36 118.35(10)
C38 C37 C41 122.38(10)
C36 C37 C41 119.26(10)
C39 C38 C37 121.74(10)
C38 C39 C34 118.32(10)
C38 C39 C40 119.85(9)
C34 C39 C40 121.76(10)
C2 C40 C39 110.64(8)
O8 C41 C37 120.22(11)
O8 C41 C42 121.33(11)
C37 C41 C42 118.42(10)
C41 C42 C43 114.28(10)
C44 C43 C42 112.21(11)

loop_
_geom_bond_atom_site_label_1
_geom_bond_atom_site_label_2
_geom_bond_distance
O1 C1 1.3786(12)
O2 C12 1.3617(12)
O3 C23 1.3733(12)
O4 C34 1.3685(14)
O5 C8 1.2182(13)
O6 C19 1.2194(14)
O7 C30 1.2214(14)
O8 C41 1.2189(14)
C1 C2 1.3992(14)
C1 C6 1.4006(14)
C2 C3 1.3867(14)
C2 C40 1.5185(14)
C3 C4 1.3934(14)
C4 C5 1.3958(14)
C4 C8 1.4968(14)
C5 C6 1.3919(14)
C6 C7 1.5209(14)
C7 C13 1.5162(13)
C8 C9 1.5087(14)
C9 C10 1.5177(14)
C10 C11 1.5223(16)
C12 C13 1.3990(14)
C12 C17 1.4007(14)
C13 C14 1.3874(14)
C14 C15 1.3979(14)
C15 C16 1.3956(14)
C15 C19 1.4890(15)
C16 C17 1.3861(14)
C17 C18 1.5158(13)
C18 C24 1.5169(14)
C19 C20 1.5133(16)
C20 C21 1.5193(15)
C21 C22 1.5234(17)
C23 C28 1.3976(15)
C23 C24 1.4025(14)
C24 C25 1.3838(14)
C25 C26 1.3951(14)
C26 C27 1.3965(14)
C26 C30 1.4878(15)
C27 C28 1.3918(15)
C28 C29 1.5194(14)
C29 C35 1.5189(15)
C30 C31 1.5111(16)
C31 C32 1.5185(18)
C32 C33 1.515(2)
C34 C39 1.4005(15)
C34 C35 1.4052(14)
C35 C36 1.3827(16)
C36 C37 1.3993(15)
C37 C38 1.3975(15)
C37 C41 1.4918(16)
C38 C39 1.3861(16)
C39 C40 1.5199(14)
C41 C42 1.5194(16)
C42 C43 1.5245(18)
C43 C44 1.514(2)
